data_7230420
loop_
_publ_author_name
'Kai, Aiting'
'Sheng, Yujie'
'Yao, Junyao'
'Chen, Qibin'
'Liu, Honglai'

_publ_section_title
;
 Structural variation determined by length-matching effects: towards the
 formation of flexible porous molecular crystals
;
_journal_issue 19
_journal_name_full CrystEngComm
_journal_page_first 2648
_journal_paper_doi 10.1039/C7CE02245J
_journal_volume 20
_journal_year 2018
_chemical_formula_moiety 'C38 H66 N2, 2(C H Cl3), 2(Br)'
_chemical_formula_sum 'C40 H68 Br2 Cl6 N2'
_chemical_formula_weight 949.48
_space_group_crystal_system orthorhombic
_space_group_IT_number 60
_space_group_name_Hall '-P 2n 2ab'
_space_group_name_H-M_alt 'P b c n'
_symmetry_space_group_name_Hall '-P 2n 2ab'
_symmetry_space_group_name_H-M 'P b c n'
_atom_sites_solution_hydrogens geom
_atom_sites_solution_primary direct
_audit_creation_date 2015-09-07
_audit_creation_method
;
Olex2 1.2
(compiled 2015.01.26 svn.r3150 for OlexSys, GUI svn.r4998)
;
_audit_update_record
;
2017-12-28 deposited with the CCDC.
2018-04-06 downloaded from the CCDC.
;
_cell_angle_alpha 90
_cell_angle_beta 90
_cell_angle_gamma 90
_cell_formula_units_Z 4
_cell_length_a 27.3945(4)
_cell_length_b 15.2060(2)
_cell_length_c 11.1953(2)
_cell_measurement_reflns_used 9894
_cell_measurement_temperature 130(2)
_cell_measurement_theta_max 69.011
_cell_measurement_theta_min 5.165
_cell_volume 4663.52(12)
_computing_cell_refinement 'SAINT v7.68A (Bruker, 2009)'
_computing_data_reduction 'SAINT v7.68A (Bruker, 2009)'
_computing_molecular_graphics 'Olex2 (Dolomanov et al., 2009)'
_computing_publication_material 'Olex2 (Dolomanov et al., 2009)'
_computing_structure_refinement 'XL (Sheldrick, 2008)'
_computing_structure_solution 'SIR2004 (Burla et al., 2007)'
_diffrn_ambient_temperature 130
_diffrn_measured_fraction_theta_full 0.986
_diffrn_measured_fraction_theta_max 0.980
_diffrn_measurement_device_type 'Bruker APEX-II CCD'
_diffrn_measurement_method '\f and \w scans'
_diffrn_radiation_monochromator graphite
_diffrn_radiation_type CuK\a
_diffrn_radiation_wavelength 1.54178
_diffrn_reflns_av_R_equivalents 0.0554
_diffrn_reflns_av_unetI/netI 0.0318
_diffrn_reflns_Laue_measured_fraction_full 0.986
_diffrn_reflns_Laue_measured_fraction_max 0.980
_diffrn_reflns_limit_h_max 27
_diffrn_reflns_limit_h_min -33
_diffrn_reflns_limit_k_max 18
_diffrn_reflns_limit_k_min -18
_diffrn_reflns_limit_l_max 10
_diffrn_reflns_limit_l_min -12
_diffrn_reflns_number 40564
_diffrn_reflns_point_group_measured_fraction_full 0.986
_diffrn_reflns_point_group_measured_fraction_max 0.980
_diffrn_reflns_theta_full 67.679
_diffrn_reflns_theta_max 69.673
_diffrn_reflns_theta_min 5.165
_diffrn_standards_number 0
_exptl_absorpt_coefficient_mu 5.577
_exptl_absorpt_correction_T_max 0.7532
_exptl_absorpt_correction_T_min 0.3598
_exptl_absorpt_correction_type multi-scan
_exptl_absorpt_process_details
;
SADABS-2008/1 (Bruker,2008) was used for absorption correction.
wR2(int) was 0.1524 before and 0.0646 after correction.
The Ratio of minimum to maximum transmission is 0.4777.
The \l/2 correction factor is 0.0015.
;
_exptl_crystal_colour colourless
_exptl_crystal_density_diffrn 1.352
_exptl_crystal_description prism
_exptl_crystal_F_000 1976
_exptl_crystal_size_max 0.25
_exptl_crystal_size_mid 0.1
_exptl_crystal_size_min 0.05
_refine_diff_density_max 0.947
_refine_diff_density_min -0.572
_refine_diff_density_rms 0.068
_refine_ls_extinction_method none
_refine_ls_goodness_of_fit_ref 1.047
_refine_ls_hydrogen_treatment constr
_refine_ls_matrix_type full
_refine_ls_number_parameters 229
_refine_ls_number_reflns 4308
_refine_ls_number_restraints 0
_refine_ls_restrained_S_all 1.047
_refine_ls_R_factor_all 0.0436
_refine_ls_R_factor_gt 0.0391
_refine_ls_shift/su_max 0.000
_refine_ls_shift/su_mean 0.000
_refine_ls_structure_factor_coef Fsqd
_refine_ls_weighting_details 'w=1/[\s^2^(Fo^2^)+(0.0330P)^2^+8.8316P] where P=(Fo^2^+2Fc^2^)/3'
_refine_ls_weighting_scheme calc
_refine_ls_wR_factor_gt 0.0937
_refine_ls_wR_factor_ref 0.0967
_reflns_Friedel_coverage 0.000
_reflns_number_gt 3873
_reflns_number_total 4308
_reflns_threshold_expression 'I > 2\s(I)'
_cod_data_source_file c7ce02245j2.cif
_cod_data_source_block 10-2Ar
_cod_depositor_comments 'Adding full bibliography for 7230419--7230420.cif.'
_cod_database_code 7230420
_shelxl_version_number 2014-3
_shelx_space_group_comment
;
The symmetry employed for this shelxl refinement is uniquely defined
by the following loop, which should always be used as a source of
symmetry information in preference to the above space-group names.
They are only intended as comments.
;
_shelx_estimated_absorpt_t_max 0.768
_shelx_estimated_absorpt_t_min 0.336
_olex2_refinement_description
;
1. Fixed Uiso
 At 1.2 times of:
  All C(H) groups, All C(H,H) groups
 At 1.5 times of:
  All C(H,H,H) groups
2.a Ternary CH refined with riding coordinates:
 C20(H20)
2.b Secondary CH2 refined with riding coordinates:
 C7(H7A,H7B), C10(H10A,H10B), C11(H11A,H11B), C12(H12A,H12B), C13(H13A,H13B),
 C14(H14A,H14B), C15(H15A,H15B), C16(H16A,H16B), C17(H17A,H17B), C18(H18A,H18B)
2.c Aromatic/amide H refined with riding coordinates:
 C1(H1), C2(H2), C4(H4), C5(H5)
2.d Idealised Me refined as rotating group:
 C8(H8A,H8B,H8C), C9(H9A,H9B,H9C), C19(H19A,H19B,H19C)
;
_olex2_submission_special_instructions 'No special instructions were received'

loop_
_space_group_symop_operation_xyz
'x, y, z'
'x+1/2, -y+1/2, -z'
'-x, y, -z+1/2'
'-x+1/2, -y+1/2, z+1/2'
'-x, -y, -z'
'-x-1/2, y-1/2, z'
'x, -y, z-1/2'
'x-1/2, y-1/2, -z-1/2'

loop_
_atom_site_label
_atom_site_type_symbol
_atom_site_fract_x
_atom_site_fract_y
_atom_site_fract_z
_atom_site_U_iso_or_equiv
_atom_site_adp_type
_atom_site_occupancy
_atom_site_site_symmetry_order
_atom_site_calc_flag
_atom_site_refinement_flags_posn
N1 N -0.20054(8) -0.16102(14) 0.0944(2) 0.0262(5) Uani 1 1 d .
C1 C -0.09103(11) -0.05787(19) 0.0878(3) 0.0314(6) Uani 1 1 d .
H1 H -0.1004 -0.0451 0.0080 0.038 Uiso 1 1 calc R
C2 C -0.04204(11) -0.0581(2) 0.1177(3) 0.0319(6) Uani 1 1 d .
H2 H -0.0185 -0.0469 0.0573 0.038 Uiso 1 1 calc R
C3 C -0.02621(10) -0.07454(18) 0.2341(2) 0.0267(6) Uani 1 1 d .
C4 C -0.06245(10) -0.09140(18) 0.3196(2) 0.0288(6) Uani 1 1 d .
H4 H -0.0532 -0.1026 0.4000 0.035 Uiso 1 1 calc R
C5 C -0.11144(10) -0.09209(18) 0.2892(3) 0.0288(6) Uani 1 1 d .
H5 H -0.1351 -0.1038 0.3491 0.035 Uiso 1 1 calc R
C6 C -0.12665(10) -0.07595(17) 0.1723(2) 0.0257(6) Uani 1 1 d .
C7 C -0.18010(10) -0.07425(17) 0.1420(3) 0.0270(6) Uani 1 1 d .
H7A H -0.1857 -0.0279 0.0814 0.032 Uiso 1 1 calc R
H7B H -0.1986 -0.0577 0.2146 0.032 Uiso 1 1 calc R
C8 C -0.19132(11) -0.23393(18) 0.1826(3) 0.0315(6) Uani 1 1 d .
H8A H -0.1562 -0.2459 0.1868 0.047 Uiso 1 1 calc GR
H8B H -0.2085 -0.2871 0.1567 0.047 Uiso 1 1 calc GR
H8C H -0.2032 -0.2162 0.2615 0.047 Uiso 1 1 calc GR
C9 C -0.25449(10) -0.1499(2) 0.0827(3) 0.0337(7) Uani 1 1 d .
H9A H -0.2691 -0.1443 0.1623 0.051 Uiso 1 1 calc GR
H9B H -0.2683 -0.2014 0.0422 0.051 Uiso 1 1 calc GR
H9C H -0.2615 -0.0969 0.0359 0.051 Uiso 1 1 calc GR
C10 C -0.17832(10) -0.18878(18) -0.0236(2) 0.0271(6) Uani 1 1 d .
H10A H -0.1903 -0.2485 -0.0431 0.032 Uiso 1 1 calc R
H10B H -0.1425 -0.1926 -0.0134 0.032 Uiso 1 1 calc R
C11 C -0.18900(11) -0.1288(2) -0.1292(3) 0.0343(7) Uani 1 1 d .
H11A H -0.1731 -0.0711 -0.1163 0.041 Uiso 1 1 calc R
H11B H -0.2246 -0.1189 -0.1353 0.041 Uiso 1 1 calc R
C12 C -0.17019(12) -0.1695(2) -0.2455(3) 0.0382(7) Uani 1 1 d .
H12A H -0.1834 -0.2299 -0.2521 0.046 Uiso 1 1 calc R
H12B H -0.1833 -0.1351 -0.3133 0.046 Uiso 1 1 calc R
C13 C -0.11549(12) -0.1738(2) -0.2575(3) 0.0391(7) Uani 1 1 d .
H13A H -0.1019 -0.2071 -0.1892 0.047 Uiso 1 1 calc R
H13B H -0.1020 -0.1135 -0.2546 0.047 Uiso 1 1 calc R
C14 C -0.09955(12) -0.2183(2) -0.3754(3) 0.0424(8) Uani 1 1 d .
H14A H -0.1153 -0.2767 -0.3814 0.051 Uiso 1 1 calc R
H14B H -0.1110 -0.1823 -0.4436 0.051 Uiso 1 1 calc R
C15 C -0.04536(13) -0.2294(2) -0.3839(3) 0.0470(8) Uani 1 1 d .
H15A H -0.0337 -0.2574 -0.3093 0.056 Uiso 1 1 calc R
H15B H -0.0303 -0.1704 -0.3885 0.056 Uiso 1 1 calc R
C16 C -0.02735(13) -0.2835(2) -0.4889(3) 0.0434(8) Uani 1 1 d .
H16A H -0.0393 -0.2565 -0.5639 0.052 Uiso 1 1 calc R
H16B H -0.0414 -0.3434 -0.4835 0.052 Uiso 1 1 calc R
C17 C 0.02803(14) -0.2906(3) -0.4944(4) 0.0562(10) Uani 1 1 d .
H17A H 0.0392 -0.3222 -0.4220 0.067 Uiso 1 1 calc R
H17B H 0.0417 -0.2303 -0.4905 0.067 Uiso 1 1 calc R
C18 C 0.05028(17) -0.3369(3) -0.6042(4) 0.0687(12) Uani 1 1 d .
H18A H 0.0397 -0.3061 -0.6776 0.082 Uiso 1 1 calc R
H18B H 0.0863 -0.3333 -0.5998 0.082 Uiso 1 1 calc R
C19 C 0.03530(19) -0.4319(4) -0.6116(5) 0.0867(16) Uani 1 1 d .
H19A H 0.0483 -0.4578 -0.6853 0.130 Uiso 1 1 calc GR
H19B H -0.0004 -0.4359 -0.6119 0.130 Uiso 1 1 calc GR
H19C H 0.0483 -0.4638 -0.5426 0.130 Uiso 1 1 calc GR
Cl1 Cl -0.31239(4) 0.03740(5) 0.19774(8) 0.0508(2) Uani 1 1 d .
Cl2 Cl -0.37894(4) -0.08305(7) 0.31313(12) 0.0738(3) Uani 1 1 d .
Cl3 Cl -0.36592(4) 0.09382(7) 0.40503(9) 0.0602(3) Uani 1 1 d .
C20 C -0.33825(12) 0.0040(2) 0.3338(3) 0.0384(7) Uani 1 1 d .
H20 H -0.3112 -0.0173 0.3864 0.046 Uiso 1 1 calc R
Br1 Br -0.23803(2) 0.10853(2) -0.04715(3) 0.02821(11) Uani 1 1 d .

loop_
_atom_site_aniso_label
_atom_site_aniso_U_11
_atom_site_aniso_U_22
_atom_site_aniso_U_33
_atom_site_aniso_U_23
_atom_site_aniso_U_13
_atom_site_aniso_U_12
N1 0.0251(12) 0.0216(11) 0.0318(13) 0.0002(9) -0.0002(9) 0.0007(9)
C1 0.0345(16) 0.0346(15) 0.0251(15) 0.0071(12) -0.0046(12) -0.0067(12)
C2 0.0310(15) 0.0399(16) 0.0246(15) 0.0071(12) 0.0017(11) -0.0090(13)
C3 0.0278(15) 0.0261(13) 0.0263(14) -0.0005(11) -0.0007(11) -0.0005(11)
C4 0.0315(15) 0.0331(14) 0.0220(14) 0.0018(11) -0.0009(11) 0.0033(12)
C5 0.0269(14) 0.0324(14) 0.0272(15) 0.0019(11) 0.0042(11) 0.0017(12)
C6 0.0292(14) 0.0203(12) 0.0275(14) 0.0006(10) -0.0032(11) 0.0003(11)
C7 0.0301(15) 0.0215(13) 0.0294(15) -0.0010(11) -0.0003(11) 0.0008(11)
C8 0.0370(16) 0.0255(14) 0.0321(16) 0.0036(11) 0.0027(12) 0.0021(12)
C9 0.0209(14) 0.0319(15) 0.0482(18) -0.0053(13) -0.0004(12) -0.0004(12)
C10 0.0261(14) 0.0257(13) 0.0294(15) -0.0026(11) -0.0009(11) 0.0028(11)
C11 0.0337(16) 0.0361(16) 0.0332(17) 0.0004(12) -0.0068(12) 0.0062(13)
C12 0.0466(19) 0.0393(16) 0.0285(16) -0.0015(13) -0.0075(13) 0.0061(14)
C13 0.0455(19) 0.0402(17) 0.0316(17) 0.0049(13) -0.0047(13) 0.0063(15)
C14 0.0467(19) 0.0503(19) 0.0304(17) 0.0021(14) -0.0055(14) 0.0036(16)
C15 0.051(2) 0.056(2) 0.0342(19) -0.0022(15) -0.0083(15) 0.0044(17)
C16 0.048(2) 0.0429(18) 0.0391(18) -0.0003(14) -0.0068(15) 0.0037(15)
C17 0.051(2) 0.058(2) 0.059(2) -0.0058(19) -0.0020(18) -0.0010(18)
C18 0.060(3) 0.084(3) 0.062(3) -0.008(2) 0.005(2) 0.005(2)
C19 0.072(3) 0.100(4) 0.089(4) -0.028(3) 0.005(3) 0.005(3)
Cl1 0.0692(6) 0.0324(4) 0.0509(5) 0.0049(3) 0.0181(4) 0.0072(4)
Cl2 0.0623(6) 0.0555(6) 0.1035(9) 0.0091(6) 0.0000(6) -0.0227(5)
Cl3 0.0601(6) 0.0649(6) 0.0554(6) -0.0128(4) 0.0065(4) 0.0226(5)
C20 0.0354(16) 0.0351(16) 0.0447(18) 0.0022(13) 0.0038(14) 0.0044(13)
Br1 0.02986(18) 0.02696(16) 0.02779(18) -0.00018(11) 0.00051(11) 0.00195(11)

loop_
_atom_type_symbol
_atom_type_description
_atom_type_scat_dispersion_real
_atom_type_scat_dispersion_imag
_atom_type_scat_source
C C 0.0181 0.0091 'International Tables Vol C Tables 4.2.6.8 and 6.1.1.4'
H H 0.0000 0.0000 'International Tables Vol C Tables 4.2.6.8 and 6.1.1.4'
Br Br -0.6763 1.2805 'International Tables Vol C Tables 4.2.6.8 and 6.1.1.4'
Cl Cl 0.3639 0.7018 'International Tables Vol C Tables 4.2.6.8 and 6.1.1.4'
N N 0.0311 0.0180 'International Tables Vol C Tables 4.2.6.8 and 6.1.1.4'

loop_
_geom_angle_atom_site_label_1
_geom_angle_atom_site_label_2
_geom_angle_atom_site_label_3
_geom_angle
_geom_angle_site_symmetry_3
C8 N1 C7 110.2(2) .
C8 N1 C10 107.4(2) .
C9 N1 C7 107.2(2) .
C9 N1 C8 107.8(2) .
C9 N1 C10 110.7(2) .
C10 N1 C7 113.4(2) .
C2 C1 H1 119.4 .
C2 C1 C6 121.2(3) .
C6 C1 H1 119.4 .
C1 C2 H2 119.1 .
C1 C2 C3 121.8(3) .
C3 C2 H2 119.1 .
C2 C3 C3 121.8(3) 3
C2 C3 C4 116.7(3) .
C4 C3 C3 121.5(3) 3
C3 C4 H4 119.4 .
C5 C4 C3 121.3(3) .
C5 C4 H4 119.4 .
C4 C5 H5 119.4 .
C4 C5 C6 121.2(3) .
C6 C5 H5 119.4 .
C1 C6 C5 117.7(3) .
C1 C6 C7 121.9(2) .
C5 C6 C7 120.4(2) .
N1 C7 H7A 108.6 .
N1 C7 H7B 108.6 .
C6 C7 N1 114.9(2) .
C6 C7 H7A 108.6 .
C6 C7 H7B 108.6 .
H7A C7 H7B 107.5 .
N1 C8 H8A 109.5 .
N1 C8 H8B 109.5 .
N1 C8 H8C 109.5 .
H8A C8 H8B 109.5 .
H8A C8 H8C 109.5 .
H8B C8 H8C 109.5 .
N1 C9 H9A 109.5 .
N1 C9 H9B 109.5 .
N1 C9 H9C 109.5 .
H9A C9 H9B 109.5 .
H9A C9 H9C 109.5 .
H9B C9 H9C 109.5 .
N1 C10 H10A 108.4 .
N1 C10 H10B 108.4 .
N1 C10 C11 115.7(2) .
H10A C10 H10B 107.4 .
C11 C10 H10A 108.4 .
C11 C10 H10B 108.4 .
C10 C11 H11A 109.5 .
C10 C11 H11B 109.5 .
C10 C11 C12 110.7(2) .
H11A C11 H11B 108.1 .
C12 C11 H11A 109.5 .
C12 C11 H11B 109.5 .
C11 C12 H12A 108.4 .
C11 C12 H12B 108.4 .
H12A C12 H12B 107.5 .
C13 C12 C11 115.4(3) .
C13 C12 H12A 108.4 .
C13 C12 H12B 108.4 .
C12 C13 H13A 109.2 .
C12 C13 H13B 109.2 .
C12 C13 C14 112.1(3) .
H13A C13 H13B 107.9 .
C14 C13 H13A 109.2 .
C14 C13 H13B 109.2 .
C13 C14 H14A 109.1 .
C13 C14 H14B 109.1 .
H14A C14 H14B 107.8 .
C15 C14 C13 112.5(3) .
C15 C14 H14A 109.1 .
C15 C14 H14B 109.1 .
C14 C15 H15A 108.4 .
C14 C15 H15B 108.4 .
C14 C15 C16 115.6(3) .
H15A C15 H15B 107.4 .
C16 C15 H15A 108.4 .
C16 C15 H15B 108.4 .
C15 C16 H16A 108.9 .
C15 C16 H16B 108.9 .
C15 C16 C17 113.2(3) .
H16A C16 H16B 107.8 .
C17 C16 H16A 108.9 .
C17 C16 H16B 108.9 .
C16 C17 H17A 108.0 .
C16 C17 H17B 108.0 .
C16 C17 C18 117.2(3) .
H17A C17 H17B 107.2 .
C18 C17 H17A 108.0 .
C18 C17 H17B 108.0 .
C17 C18 H18A 109.2 .
C17 C18 H18B 109.2 .
H18A C18 H18B 107.9 .
C19 C18 C17 112.0(4) .
C19 C18 H18A 109.2 .
C19 C18 H18B 109.2 .
C18 C19 H19A 109.5 .
C18 C19 H19B 109.5 .
C18 C19 H19C 109.5 .
H19A C19 H19B 109.5 .
H19A C19 H19C 109.5 .
H19B C19 H19C 109.5 .
Cl1 C20 H20 107.8 .
Cl2 C20 Cl1 111.20(19) .
Cl2 C20 Cl3 112.01(18) .
Cl2 C20 H20 107.8 .
Cl3 C20 Cl1 110.14(17) .
Cl3 C20 H20 107.8 .

loop_
_geom_bond_atom_site_label_1
_geom_bond_atom_site_label_2
_geom_bond_distance
_geom_bond_site_symmetry_2
N1 C7 1.529(3) .
N1 C8 1.506(3) .
N1 C9 1.493(3) .
N1 C10 1.514(3) .
C1 H1 0.9500 .
C1 C2 1.383(4) .
C1 C6 1.387(4) .
C2 H2 0.9500 .
C2 C3 1.396(4) .
C3 C3 1.479(5) 3
C3 C4 1.403(4) .
C4 H4 0.9500 .
C4 C5 1.385(4) .
C5 H5 0.9500 .
C5 C6 1.396(4) .
C6 C7 1.503(4) .
C7 H7A 0.9900 .
C7 H7B 0.9900 .
C8 H8A 0.9800 .
C8 H8B 0.9800 .
C8 H8C 0.9800 .
C9 H9A 0.9800 .
C9 H9B 0.9800 .
C9 H9C 0.9800 .
C10 H10A 0.9900 .
C10 H10B 0.9900 .
C10 C11 1.522(4) .
C11 H11A 0.9900 .
C11 H11B 0.9900 .
C11 C12 1.531(4) .
C12 H12A 0.9900 .
C12 H12B 0.9900 .
C12 C13 1.506(5) .
C13 H13A 0.9900 .
C13 H13B 0.9900 .
C13 C14 1.546(4) .
C14 H14A 0.9900 .
C14 H14B 0.9900 .
C14 C15 1.497(5) .
C15 H15A 0.9900 .
C15 H15B 0.9900 .
C15 C16 1.518(5) .
C16 H16A 0.9900 .
C16 H16B 0.9900 .
C16 C17 1.522(5) .
C17 H17A 0.9900 .
C17 H17B 0.9900 .
C17 C18 1.543(6) .
C18 H18A 0.9900 .
C18 H18B 0.9900 .
C18 C19 1.503(7) .
C19 H19A 0.9800 .
C19 H19B 0.9800 .
C19 H19C 0.9800 .
Cl1 C20 1.755(3) .
Cl2 C20 1.747(3) .
Cl3 C20 1.753(3) .
C20 H20 1.0000 .

loop_
_geom_torsion_atom_site_label_1
_geom_torsion_atom_site_label_2
_geom_torsion_atom_site_label_3
_geom_torsion_atom_site_label_4
_geom_torsion
_geom_torsion_site_symmetry_1
_geom_torsion_site_symmetry_4
N1 C10 C11 C12 -172.9(2) . .
C1 C2 C3 C3 -179.8(2) . 3
C1 C2 C3 C4 0.4(4) . .
C1 C6 C7 N1 87.7(3) . .
C2 C1 C6 C5 1.7(4) . .
C2 C1 C6 C7 178.8(3) . .
C2 C3 C4 C5 0.3(4) . .
C3 C3 C4 C5 -179.4(2) 3 .
C3 C4 C5 C6 -0.1(4) . .
C4 C5 C6 C1 -0.9(4) . .
C4 C5 C6 C7 -178.1(3) . .
C5 C6 C7 N1 -95.3(3) . .
C6 C1 C2 C3 -1.5(5) . .
C7 N1 C10 C11 -65.1(3) . .
C8 N1 C7 C6 56.6(3) . .
C8 N1 C10 C11 172.9(2) . .
C9 N1 C7 C6 173.7(2) . .
C9 N1 C10 C11 55.4(3) . .
C10 N1 C7 C6 -63.9(3) . .
C10 C11 C12 C13 -69.3(4) . .
C11 C12 C13 C14 178.2(3) . .
C12 C13 C14 C15 -175.4(3) . .
C13 C14 C15 C16 172.1(3) . .
C14 C15 C16 C17 178.6(3) . .
C15 C16 C17 C18 -174.5(3) . .
C16 C17 C18 C19 -63.0(5) . .
